data_4077171
loop_
_publ_author_name
'Ramakrishna, T. V. V.'
'Lushnikova, Svetlana'
'Sharp, Paul R.'

_publ_section_title
;
 Cp2Zr(\h2-benzocyclobutadiene)(PMe3), a Rare \h2-Cyclobutadiene Complex
;
_journal_issue 26
_journal_name_full Organometallics
_journal_page_first 5685
_journal_paper_doi 10.1021/om020829h
_journal_volume 21
_journal_year 2002
_chemical_formula_sum 'C23 H25 N Zr'
_chemical_formula_weight 406.66
_chemical_name_systematic
;
  ?
;
_space_group_IT_number 14
_symmetry_cell_setting monoclinic
_symmetry_space_group_name_Hall '-P 2ybc'
_symmetry_space_group_name_H-M 'P 1 21/c 1'
_atom_sites_solution_hydrogens geom
_atom_sites_solution_primary direct
_atom_sites_solution_secondary difmap
_audit_creation_method SHELXL-97
_cell_angle_alpha 90.00
_cell_angle_beta 108.487(3)
_cell_angle_gamma 90.00
_cell_formula_units_Z 4
_cell_length_a 13.396(2)
_cell_length_b 16.028(3)
_cell_length_c 9.6200(16)
_cell_measurement_temperature 173(2)
_cell_volume 1958.9(6)
_computing_cell_refinement 'SMART (Bruker, 1998)'
_computing_data_collection 'SMART (Bruker, 1998)'
_computing_data_reduction 'SAINT (Bruker, 1998)'
_computing_molecular_graphics
;
  L. J. Barbour, X-Seed - Graphical Interface to
  SHELX-97 and POV-Ray, 1999
  ORTEP (Johnson, 1976), ORTEP 3 for Windows (L. J. Farrugia, 1997)
;
_computing_publication_material 'CIFTAB (Sheldrick, 1997)'
_computing_structure_refinement
;
  SHELXL-97 (Sheldrick, 1997), L. J. Barbour, X-Seed - Graphical Interface to
  SHELX-97 and POV-Ray, 1999
;
_computing_structure_solution 'SHELXS-97 (Sheldrick, 1990)'
_diffrn_ambient_temperature 173(2)
_diffrn_measured_fraction_theta_full 0.992
_diffrn_measured_fraction_theta_max 0.992
_diffrn_measurement_device_type 'CCD area detector'
_diffrn_measurement_method 'phi and omega scans'
_diffrn_radiation_monochromator graphite
_diffrn_radiation_source 'fine-focus sealed tube'
_diffrn_radiation_type MoK\a
_diffrn_radiation_wavelength 0.71073
_diffrn_reflns_av_R_equivalents 0.0295
_diffrn_reflns_av_sigmaI/netI 0.0307
_diffrn_reflns_limit_h_max 13
_diffrn_reflns_limit_h_min -17
_diffrn_reflns_limit_k_max 20
_diffrn_reflns_limit_k_min -16
_diffrn_reflns_limit_l_max 12
_diffrn_reflns_limit_l_min -12
_diffrn_reflns_number 11894
_diffrn_reflns_theta_full 27.11
_diffrn_reflns_theta_max 27.11
_diffrn_reflns_theta_min 1.60
_exptl_absorpt_coefficient_mu 0.566
_exptl_absorpt_correction_T_max 0.8953
_exptl_absorpt_correction_T_min 0.7652
_exptl_absorpt_correction_type multi-scan
_exptl_crystal_colour YELLOW
_exptl_crystal_density_diffrn 1.379
_exptl_crystal_density_method 'not measured'
_exptl_crystal_description PLATE
_exptl_crystal_F_000 840
_exptl_crystal_size_max 0.50
_exptl_crystal_size_mid 0.45
_exptl_crystal_size_min 0.20
_refine_diff_density_max 0.869
_refine_diff_density_min -0.478
_refine_diff_density_rms 0.066
_refine_ls_extinction_method none
_refine_ls_goodness_of_fit_ref 1.026
_refine_ls_hydrogen_treatment riding
_refine_ls_matrix_type full
_refine_ls_number_parameters 237
_refine_ls_number_reflns 4285
_refine_ls_number_restraints 0
_refine_ls_restrained_S_all 1.026
_refine_ls_R_factor_all 0.0436
_refine_ls_R_factor_gt 0.0310
_refine_ls_shift/su_max 0.000
_refine_ls_shift/su_mean 0.000
_refine_ls_structure_factor_coef Fsqd
_refine_ls_weighting_details 'calc w=1/[\s^2^(Fo^2^)+(0.0501P)^2^+0.0000P] where P=(Fo^2^+2Fc^2^)/3'
_refine_ls_weighting_scheme calc
_refine_ls_wR_factor_gt 0.0771
_refine_ls_wR_factor_ref 0.0828
_reflns_number_gt 3423
_reflns_number_total 4285
_reflns_threshold_expression >2sigma(I)
_cod_data_source_file om020829h.cif
_cod_data_source_block Compound6(R=t-Bu)
_cod_depositor_comments
;
The following automatic conversions were performed:

'_symmetry_cell_setting' value 'Monoclinic' changed to 'monoclinic'
according to /home/saulius/struct/CIF-dictionaries/cif_core.dic
dictionary named 'cif_core.dic' version 2.4.1 from 2010-06-29.

Automatic conversion script
Id: cif_fix_values 1715 2011-07-08 13:25:40Z adriana 
;
_cod_original_sg_symbol_H-M 'P2(1)/c  '
_cod_database_code 4077171

loop_
_symmetry_equiv_pos_as_xyz
'x, y, z'
'-x, y+1/2, -z+1/2'
'-x, -y, -z'
'x, -y-1/2, z-1/2'

loop_
_atom_site_label
_atom_site_type_symbol
_atom_site_fract_x
_atom_site_fract_y
_atom_site_fract_z
_atom_site_U_iso_or_equiv
_atom_site_adp_type
_atom_site_occupancy
_atom_site_symmetry_multiplicity
_atom_site_calc_flag
_atom_site_refinement_flags
Zr1 Zr 0.217156(16) -0.049234(12) 0.19173(2) 0.02687(8) Uani 1 1 d .
N1 N 0.16746(15) 0.05369(10) 0.27812(19) 0.0291(4) Uani 1 1 d .
C1 C 0.34311(17) 0.07648(14) 0.4402(2) 0.0285(4) Uani 1 1 d .
H1 H 0.3747(18) 0.0723(13) 0.544(2) 0.027(6) Uiso 1 1 d .
C2 C 0.37663(17) 0.00272(14) 0.3502(2) 0.0285(4) Uani 1 1 d .
H2 H 0.411(2) -0.0413(15) 0.410(3) 0.047(8) Uiso 1 1 d .
C3 C 0.44132(17) 0.06733(14) 0.3053(2) 0.0307(5) Uani 1 1 d .
C4 C 0.51391(19) 0.07927(16) 0.2314(3) 0.0380(5) Uani 1 1 d .
H4 H 0.5392 0.0340 0.1882 0.046 Uiso 1 1 calc R
C5 C 0.5480(2) 0.16062(16) 0.2236(3) 0.0436(6) Uani 1 1 d .
H5 H 0.5967 0.1712 0.1724 0.052 Uiso 1 1 calc R
C6 C 0.5124(2) 0.22686(17) 0.2890(3) 0.0470(6) Uani 1 1 d .
H6 H 0.5366 0.2817 0.2801 0.056 Uiso 1 1 calc R
C7 C 0.4417(2) 0.21434(15) 0.3677(2) 0.0406(6) Uani 1 1 d .
H7 H 0.4181 0.2591 0.4140 0.049 Uiso 1 1 calc R
C8 C 0.40840(17) 0.13355(14) 0.3742(2) 0.0309(5) Uani 1 1 d .
C9 C 0.22464(17) 0.09060(12) 0.3930(2) 0.0270(4) Uani 1 1 d .
C10 C 0.17774(18) 0.14489(14) 0.4890(2) 0.0336(5) Uani 1 1 d .
C11 C 0.2289(3) 0.23091(17) 0.5143(3) 0.0596(8) Uani 1 1 d .
H11A H 0.2171 0.2589 0.4198 0.089 Uiso 1 1 calc R
H11B H 0.3047 0.2249 0.5638 0.089 Uiso 1 1 calc R
H11C H 0.1978 0.2642 0.5754 0.089 Uiso 1 1 calc R
C12 C 0.1968(3) 0.10096(19) 0.6373(3) 0.0578(8) Uani 1 1 d .
H12A H 0.1637 0.1331 0.6974 0.087 Uiso 1 1 calc R
H12B H 0.2727 0.0970 0.6881 0.087 Uiso 1 1 calc R
H12C H 0.1664 0.0448 0.6210 0.087 Uiso 1 1 calc R
C13 C 0.0588(2) 0.15345(18) 0.4169(3) 0.0557(7) Uani 1 1 d .
H13A H 0.0295 0.1874 0.4794 0.084 Uiso 1 1 calc R
H13B H 0.0263 0.0980 0.4040 0.084 Uiso 1 1 calc R
H13C H 0.0443 0.1804 0.3211 0.084 Uiso 1 1 calc R
C14 C 0.2179(2) -0.12609(16) 0.4245(3) 0.0510(7) Uani 1 1 d .
H14 H 0.2438 -0.0982 0.5161 0.061 Uiso 1 1 calc R
C15 C 0.1144(3) -0.12552(19) 0.3316(4) 0.0719(10) Uani 1 1 d .
H15 H 0.0571 -0.0975 0.3494 0.086 Uiso 1 1 calc R
C16 C 0.1089(2) -0.17341(18) 0.2070(4) 0.0704(10) Uani 1 1 d .
H16 H 0.0479 -0.1824 0.1249 0.084 Uiso 1 1 calc R
C17 C 0.2102(2) -0.20556(16) 0.2257(3) 0.0553(7) Uani 1 1 d .
H17 H 0.2291 -0.2413 0.1594 0.066 Uiso 1 1 calc R
C18 C 0.2778(2) -0.17576(14) 0.3583(3) 0.0419(6) Uani 1 1 d .
H18 H 0.3511 -0.1868 0.3974 0.050 Uiso 1 1 calc R
C19 C 0.2608(2) 0.04040(15) 0.0032(2) 0.0400(6) Uani 1 1 d .
H19 H 0.3002 0.0901 0.0347 0.048 Uiso 1 1 calc R
C20 C 0.1511(2) 0.03375(17) -0.0420(2) 0.0467(7) Uani 1 1 d .
H20 H 0.1033 0.0782 -0.0465 0.056 Uiso 1 1 calc R
C21 C 0.1236(2) -0.04919(18) -0.0794(3) 0.0533(8) Uani 1 1 d .
H21 H 0.0543 -0.0713 -0.1124 0.064 Uiso 1 1 calc R
C22 C 0.2171(3) -0.09400(18) -0.0595(3) 0.0553(7) Uani 1 1 d .
H22 H 0.2219 -0.1517 -0.0789 0.066 Uiso 1 1 calc R
C23 C 0.3026(2) -0.03866(16) -0.0057(3) 0.0449(6) Uani 1 1 d .
H23 H 0.3751 -0.0525 0.0198 0.054 Uiso 1 1 calc R

loop_
_atom_site_aniso_label
_atom_site_aniso_U_11
_atom_site_aniso_U_22
_atom_site_aniso_U_33
_atom_site_aniso_U_23
_atom_site_aniso_U_13
_atom_site_aniso_U_12
Zr1 0.02666(13) 0.02407(12) 0.03015(12) -0.00026(8) 0.00937(8) 0.00110(8)
N1 0.0279(10) 0.0300(10) 0.0290(9) 0.0004(7) 0.0084(7) 0.0038(7)
C1 0.0293(12) 0.0325(11) 0.0222(10) 0.0017(8) 0.0061(8) -0.0007(9)
C2 0.0266(11) 0.0296(12) 0.0295(10) 0.0054(9) 0.0089(8) 0.0027(9)
C3 0.0255(12) 0.0359(12) 0.0277(10) 0.0033(9) 0.0040(8) -0.0006(9)
C4 0.0341(13) 0.0430(13) 0.0387(12) 0.0002(10) 0.0140(10) -0.0040(10)
C5 0.0393(15) 0.0528(16) 0.0418(13) 0.0030(11) 0.0174(11) -0.0108(12)
C6 0.0488(16) 0.0430(14) 0.0494(14) 0.0021(12) 0.0160(12) -0.0173(12)
C7 0.0435(15) 0.0381(13) 0.0396(12) -0.0045(10) 0.0125(11) -0.0089(11)
C8 0.0279(12) 0.0366(12) 0.0256(10) 0.0015(9) 0.0047(8) -0.0047(9)
C9 0.0341(12) 0.0239(11) 0.0239(9) 0.0054(8) 0.0108(8) 0.0027(9)
C10 0.0429(14) 0.0336(12) 0.0261(10) -0.0011(9) 0.0134(9) 0.0043(10)
C11 0.089(2) 0.0421(16) 0.0586(17) -0.0166(13) 0.0380(17) -0.0082(15)
C12 0.080(2) 0.0654(19) 0.0387(13) 0.0146(14) 0.0341(14) 0.0214(16)
C13 0.0524(18) 0.0647(18) 0.0529(15) -0.0127(14) 0.0208(13) 0.0173(14)
C14 0.072(2) 0.0366(14) 0.0569(16) 0.0166(12) 0.0379(15) 0.0042(13)
C15 0.059(2) 0.0516(19) 0.127(3) 0.0355(19) 0.060(2) 0.0095(15)
C16 0.0469(19) 0.0396(16) 0.110(3) 0.0173(17) 0.0040(18) -0.0161(13)
C17 0.074(2) 0.0232(13) 0.0676(18) 0.0011(12) 0.0201(16) -0.0029(12)
C18 0.0421(15) 0.0279(12) 0.0566(14) 0.0146(11) 0.0170(12) 0.0051(10)
C19 0.0523(16) 0.0438(14) 0.0238(10) 0.0064(10) 0.0120(10) 0.0002(11)
C20 0.0510(17) 0.0599(17) 0.0265(11) 0.0077(11) 0.0084(11) 0.0134(13)
C21 0.0459(17) 0.083(2) 0.0296(12) -0.0114(12) 0.0092(11) -0.0145(14)
C22 0.078(2) 0.0495(17) 0.0463(14) -0.0210(13) 0.0317(14) -0.0075(15)
C23 0.0451(16) 0.0582(17) 0.0370(12) -0.0001(11) 0.0210(11) 0.0081(12)

loop_
_atom_type_symbol
_atom_type_description
_atom_type_scat_dispersion_real
_atom_type_scat_dispersion_imag
_atom_type_scat_source
C C 0.0033 0.0016 'International Tables Vol C Tables 4.2.6.8 and 6.1.1.4'
H H 0.0000 0.0000 'International Tables Vol C Tables 4.2.6.8 and 6.1.1.4'
N N 0.0061 0.0033 'International Tables Vol C Tables 4.2.6.8 and 6.1.1.4'
Zr Zr -2.9673 0.5597 'International Tables Vol C Tables 4.2.6.8 and 6.1.1.4'

loop_
_geom_angle_atom_site_label_1
_geom_angle_atom_site_label_2
_geom_angle_atom_site_label_3
_geom_angle
N1 Zr1 C2 78.29(8)
N1 Zr1 C16 110.40(11)
C2 Zr1 C16 132.13(9)
N1 Zr1 C21 107.56(9)
C2 Zr1 C21 136.56(8)
C16 Zr1 C21 87.33(10)
N1 Zr1 C23 122.40(8)
C2 Zr1 C23 85.88(8)
C16 Zr1 C23 120.70(11)
C21 Zr1 C23 53.99(9)
N1 Zr1 C20 82.52(8)
C2 Zr1 C20 112.45(9)
C16 Zr1 C20 115.32(10)
C21 Zr1 C20 32.23(8)
C23 Zr1 C20 53.52(9)
N1 Zr1 C22 135.72(9)
C2 Zr1 C22 116.56(9)
C16 Zr1 C22 90.32(12)
C21 Zr1 C22 32.38(9)
C23 Zr1 C22 32.55(9)
C20 Zr1 C22 53.22(9)
N1 Zr1 C19 90.70(7)
C2 Zr1 C19 83.94(8)
C16 Zr1 C19 140.19(10)
C21 Zr1 C19 53.57(9)
C23 Zr1 C19 32.25(8)
C20 Zr1 C19 32.19(9)
C22 Zr1 C19 53.33(8)
N1 Zr1 C15 82.62(9)
C2 Zr1 C15 111.28(11)
C16 Zr1 C15 32.53(11)
C21 Zr1 C15 112.16(12)
C23 Zr1 C15 152.97(11)
C20 Zr1 C15 129.42(11)
C22 Zr1 C15 122.59(12)
C19 Zr1 C15 161.53(10)
N1 Zr1 C17 135.53(9)
C2 Zr1 C17 109.28(9)
C16 Zr1 C17 32.53(10)
C21 Zr1 C17 96.17(9)
C23 Zr1 C17 102.02(9)
C20 Zr1 C17 128.36(9)
C22 Zr1 C17 81.55(10)
C19 Zr1 C17 133.04(9)
C15 Zr1 C17 53.38(10)
N1 Zr1 C18 117.65(8)
C2 Zr1 C18 80.28(8)
C16 Zr1 C18 53.43(9)
C21 Zr1 C18 127.40(9)
C23 Zr1 C18 113.41(9)
C20 Zr1 C18 158.71(9)
C22 Zr1 C18 106.21(9)
C19 Zr1 C18 143.47(8)
C15 Zr1 C18 53.08(9)
C17 Zr1 C18 31.83(8)
N1 Zr1 C14 86.79(8)
C2 Zr1 C14 81.48(9)
C16 Zr1 C14 53.42(11)
C21 Zr1 C14 140.66(10)
C23 Zr1 C14 144.97(9)
C20 Zr1 C14 160.09(10)
C22 Zr1 C14 134.62(10)
C19 Zr1 C14 165.41(10)
C15 Zr1 C14 31.79(10)
C17 Zr1 C14 53.10(9)
C18 Zr1 C14 32.22(8)
C9 N1 Zr1 122.83(15)
C9 C1 C8 117.70(17)
C9 C1 C2 113.00(17)
C8 C1 C2 85.56(16)
C3 C2 C1 86.15(15)
C3 C2 Zr1 123.21(14)
C1 C2 Zr1 104.94(13)
C4 C3 C8 121.1(2)
C4 C3 C2 143.7(2)
C8 C3 C2 95.18(18)
C3 C4 C5 116.9(2)
C4 C5 C6 121.7(2)
C5 C6 C7 121.4(2)
C8 C7 C6 116.3(2)
C7 C8 C3 122.6(2)
C7 C8 C1 144.5(2)
C3 C8 C1 92.89(18)
N1 C9 C1 118.22(19)
N1 C9 C10 122.4(2)
C1 C9 C10 119.34(17)
C11 C10 C13 110.0(2)
C11 C10 C12 109.4(2)
C13 C10 C12 107.7(2)
C11 C10 C9 111.0(2)
C13 C10 C9 110.08(18)
C12 C10 C9 108.54(18)
C15 C14 C18 107.8(3)
C15 C14 Zr1 72.98(16)
C18 C14 Zr1 73.86(14)
C14 C15 C16 108.4(3)
C14 C15 Zr1 75.23(15)
C16 C15 Zr1 72.52(17)
C15 C16 C17 107.6(3)
C15 C16 Zr1 74.95(16)
C17 C16 Zr1 75.24(16)
C18 C17 C16 108.1(3)
C18 C17 Zr1 74.88(14)
C16 C17 Zr1 72.23(15)
C17 C18 C14 107.9(3)
C17 C18 Zr1 73.29(14)
C14 C18 Zr1 73.92(13)
C20 C19 C23 108.3(2)
C20 C19 Zr1 73.75(14)
C23 C19 Zr1 73.55(14)
C21 C20 C19 108.6(2)
C21 C20 Zr1 73.54(14)
C19 C20 Zr1 74.06(13)
C20 C21 C22 107.5(3)
C20 C21 Zr1 74.23(14)
C22 C21 Zr1 74.22(15)
C21 C22 C23 108.3(2)
C21 C22 Zr1 73.40(14)
C23 C22 Zr1 73.49(14)
C19 C23 C22 107.3(2)
C19 C23 Zr1 74.20(14)
C22 C23 Zr1 73.96(15)

loop_
_geom_bond_atom_site_label_1
_geom_bond_atom_site_label_2
_geom_bond_distance
Zr1 N1 2.0509(17)
Zr1 C2 2.349(2)
Zr1 C16 2.494(3)
Zr1 C21 2.510(2)
Zr1 C23 2.515(2)
Zr1 C20 2.519(2)
Zr1 C22 2.521(2)
Zr1 C19 2.523(2)
Zr1 C15 2.525(3)
Zr1 C17 2.532(3)
Zr1 C18 2.552(2)
Zr1 C14 2.553(2)
N1 C9 1.273(3)
C1 C9 1.523(3)
C1 C8 1.535(3)
C1 C2 1.611(3)
C2 C3 1.499(3)
C3 C4 1.388(3)
C3 C8 1.394(3)
C4 C5 1.391(3)
C5 C6 1.393(4)
C6 C7 1.402(4)
C7 C8 1.377(3)
C9 C10 1.540(3)
C10 C11 1.525(3)
C10 C13 1.529(3)
C10 C12 1.538(3)
C14 C15 1.391(4)
C14 C18 1.417(4)
C15 C16 1.406(5)
C16 C17 1.408(4)
C17 C18 1.394(4)
C19 C20 1.398(4)
C19 C23 1.399(3)
C20 C21 1.396(4)
C21 C22 1.403(4)
C22 C23 1.411(4)
